data_4128369
loop_
_publ_author_name
'Holt, Connor'
'Alachouzos, Georgios'
'Frontier, Alison J.'

_publ_section_title
;
 Leveraging the Halo-Nazarov Cyclization for the Chemodivergent Assembly
 of Functionalized Haloindenes and Indanones.
;
_journal_issue 13
_journal_name_full 'Journal of the American Chemical Society'
_journal_page_first 5461
_journal_page_last 5469
_journal_paper_doi 10.1021/jacs.9b00198
_journal_volume 141
_journal_year 2019
_chemical_formula_moiety 'C19 H19 Br O2'
_chemical_formula_sum 'C19 H19 Br O2'
_chemical_formula_weight 359.25
_space_group_crystal_system monoclinic
_space_group_IT_number 14
_space_group_name_Hall '-P 2yn'
_space_group_name_H-M_alt 'P 1 21/n 1'
_atom_sites_solution_hydrogens geom
_atom_sites_solution_primary dual
_atom_sites_solution_secondary difmap
_audit_creation_date 2018-05-30
_audit_creation_method
;
Olex2 1.2-ac3
(compiled 2017.08.10 svn.r3458 for OlexSys, GUI svn.r5381)
;
_cell_angle_alpha 90
_cell_angle_beta 96.0573(15)
_cell_angle_gamma 90
_cell_formula_units_Z 4
_cell_length_a 7.76362(14)
_cell_length_b 21.0599(4)
_cell_length_c 9.84571(14)
_cell_measurement_reflns_used 19584
_cell_measurement_temperature 99.98(10)
_cell_measurement_theta_max 77.6120
_cell_measurement_theta_min 4.2270
_cell_volume 1600.80(5)
_computing_cell_refinement 'CrysAlisPro 1.171.39.46 (Rigaku OD, 2018)'
_computing_data_collection 'CrysAlisPro 1.171.39.46 (Rigaku OD, 2018)'
_computing_data_reduction 'CrysAlisPro 1.171.39.46 (Rigaku OD, 2018)'
_computing_molecular_graphics 'Olex2 (Dolomanov et al., 2009)'
_computing_publication_material 'Olex2 (Dolomanov et al., 2009)'
_computing_structure_refinement 'ShelXL (Sheldrick, 2015b)'
_computing_structure_solution 'ShelXT (Sheldrick, 2015a)'
_diffrn_ambient_environment N~2~
_diffrn_ambient_temperature 99.98(10)
_diffrn_detector 'CCD plate'
_diffrn_detector_type HyPix
_diffrn_measured_fraction_theta_full 0.998
_diffrn_measured_fraction_theta_max 0.989
_diffrn_measurement_details
;
List of Runs (angles in degrees, time in seconds):

  # Type    Start    End  Width  t~exp~   \w     \q     \k     \f   Frames
--------------------------------------------------------------------------
  1  \w   -121.00 -65.00   0.50    0.05    --  -49.75-134.00-162.00  112
  2  \w    -98.00 -15.00   0.50    0.05    --  -49.75 134.00 -94.00  166
  3  \w   -121.00 -63.00   0.50    0.05    --  -49.75-136.00  18.00  116
  4  \w    -99.00 -16.00   0.50    0.05    --  -49.75 136.00  83.00  166
  5  \w     38.00 102.00   0.50    0.05    --   49.75-136.00  18.00  128
  6  \w     36.00 100.00   0.50    0.05    --   49.75-134.00-162.00  128
  7  \w   -156.00 -65.00   0.50    0.13    --  -84.25-134.00-162.00  182
  8  \w    -98.00 -15.00   0.50    0.13    --  -84.25 134.00 -94.00  166
  9  \w   -156.00 -63.00   0.50    0.13    --  -84.25-136.00  18.00  186
 10  \w     85.00 178.00   0.50    0.13    --  105.75 136.00  83.00  186
 11  \w     38.00 125.00   0.50    0.13    --  105.75-136.00  18.00  174
 12  \w     36.00 123.00   0.50    0.13    --  105.75-134.00-162.00  174
 13  \w     86.00 178.00   0.50    0.13    --  105.75 134.00 -94.00  184
 14  \w    -57.00  22.00   0.50    0.05    --  -49.75  38.00 -30.00  158
 15  \w   -121.00 -42.00   0.50    0.05    --  -49.75 -38.00-120.00  158
 16  \w   -121.00 -70.00   0.50    0.05    --  -49.75-125.00 -90.00  102
 17  \w   -121.00 -70.00   0.50    0.05    --  -49.75-125.00-120.00  102
 18  \w    -23.00  57.00   0.50    0.05    --   49.75 -19.00-120.00  160
 19  \w    -62.00 -12.00   0.50    0.13    --  -84.25  15.00 -30.00  100
 20  \w    -99.00 -16.00   0.50    0.13    --  -84.25 136.00  83.00  166
 21  \w     34.00  72.00   0.50    0.13    --  105.75 -30.00 -60.00   76
 22  \w     33.00  82.00   0.50    0.13    --  105.75 -15.00   0.00   98
 23  \w     97.00 178.00   0.50    0.13    --  105.75  45.00   0.00  162
 24  \w     34.00 109.00   0.50    0.13    --  105.75 -94.00  30.00  150
 25  \w     34.00  72.00   0.50    0.13    --  105.75 -30.00  30.00   76
 26  \w     34.00  90.00   0.50    0.13    --  105.75 -45.00-180.00  112
 27  \w     34.00  72.00   0.50    0.13    --  105.75 -30.00-180.00   76
 28  \w     34.00  72.00   0.50    0.13    --  105.75 -30.00  60.00   76
 29  \w     34.00 154.00   0.50    0.13    --  105.75   0.00   0.00  240
 30  \w     34.00 116.00   0.50    0.13    --  105.75-125.00 150.00  164
 31  \w     34.00 120.00   0.50    0.13    --  105.75 -61.00   0.00  172
 32  \w     34.00  72.00   0.50    0.13    --  105.75 -30.00 -30.00   76
 33  \w     34.00  72.00   0.50    0.13    --  105.75 -30.00 120.00   76
 34  \w     34.00 109.00   0.50    0.13    --  105.75 -94.00 -60.00  150
 35  \w     34.00 120.00   0.50    0.13    --  105.75 -61.00-180.00  172
 36  \w     34.00 127.00   0.50    0.13    --  105.75 -77.00 150.00  186
 37  \w     34.00 109.00   0.50    0.13    --  105.75 -94.00   0.00  150
 38  \w     34.00 110.00   0.50    0.13    --  105.75-100.00-125.66  152
 39  \w     92.00 178.00   0.50    0.13    --  105.75 125.00-120.00  172
 40  \w     33.00  82.00   0.50    0.13    --  105.75 -15.00-180.00   98
 41  \w     33.00  82.00   0.50    0.13    --  105.75 -15.00-150.00   98
 42  \w     34.00 109.00   0.50    0.13    --  105.75 -94.00 -30.00  150
 43  \w     34.00 109.00   0.50    0.13    --  105.75 -94.00-180.00  150
 44  \w     43.00 109.00   0.50    0.13    --  105.75 -94.00 -90.00  132
 45  \w     34.00  65.00   0.50    0.13    --  105.75 -15.00  90.00   62
 46  \w     35.00  66.00   0.50    0.13    --  105.75 -30.00   0.00   62
 47  \w     41.00  86.00   0.50    0.13    --  105.75 -45.00   0.00   90
 48  \w     41.00  66.00   0.50    0.13    --  105.75 -15.00 120.00   50
;
_diffrn_measurement_device 'four-circle diffractometer'
_diffrn_measurement_device_type 'XtaLAB Synergy, Dualflex, HyPix'
_diffrn_measurement_method '\w scans'
_diffrn_orient_matrix_type 'CrysAlisPro convention (1999,Acta A55,543-557)'
_diffrn_orient_matrix_UB_11 -0.1530983000
_diffrn_orient_matrix_UB_12 0.0464146000
_diffrn_orient_matrix_UB_13 -0.0275312000
_diffrn_orient_matrix_UB_21 0.1252678000
_diffrn_orient_matrix_UB_22 0.0565696000
_diffrn_orient_matrix_UB_23 0.0246027000
_diffrn_orient_matrix_UB_31 0.0260628000
_diffrn_orient_matrix_UB_32 0.0009555000
_diffrn_orient_matrix_UB_33 -0.1529175000
_diffrn_radiation_monochromator mirror
_diffrn_radiation_probe x-ray
_diffrn_radiation_type CuK\a
_diffrn_radiation_wavelength 1.54184
_diffrn_reflns_av_R_equivalents 0.0679
_diffrn_reflns_av_unetI/netI 0.0254
_diffrn_reflns_Laue_measured_fraction_full 0.998
_diffrn_reflns_Laue_measured_fraction_max 0.989
_diffrn_reflns_limit_h_max 9
_diffrn_reflns_limit_h_min -9
_diffrn_reflns_limit_k_max 26
_diffrn_reflns_limit_k_min -26
_diffrn_reflns_limit_l_max 9
_diffrn_reflns_limit_l_min -12
_diffrn_reflns_number 38321
_diffrn_reflns_point_group_measured_fraction_full 0.998
_diffrn_reflns_point_group_measured_fraction_max 0.989
_diffrn_reflns_theta_full 74.504
_diffrn_reflns_theta_max 77.951
_diffrn_reflns_theta_min 4.198
_diffrn_source 'micro-focus sealed X-ray tube'
_diffrn_source_type 'PhotonJet (Cu) X-ray Source'
_exptl_absorpt_coefficient_mu 3.530
_exptl_absorpt_correction_T_max 1.00000
_exptl_absorpt_correction_T_min 0.89582
_exptl_absorpt_correction_type multi-scan
_exptl_absorpt_process_details
;
CrysAlisPro 1.171.39.46 (Rigaku Oxford Diffraction, 2018)
Empirical absorption correction using spherical harmonics,
 implemented in SCALE3 ABSPACK scaling algorithm.
;
_exptl_crystal_colour colourless
_exptl_crystal_colour_primary colourless
_exptl_crystal_density_diffrn 1.491
_exptl_crystal_description needle
_exptl_crystal_F_000 736
_exptl_crystal_size_max 0.116
_exptl_crystal_size_mid 0.094
_exptl_crystal_size_min 0.057
_refine_diff_density_max 1.106
_refine_diff_density_min -1.441
_refine_diff_density_rms 0.097
_refine_ls_extinction_method none
_refine_ls_goodness_of_fit_ref 1.088
_refine_ls_hydrogen_treatment constr
_refine_ls_matrix_type full
_refine_ls_number_parameters 200
_refine_ls_number_reflns 3393
_refine_ls_number_restraints 0
_refine_ls_restrained_S_all 1.088
_refine_ls_R_factor_all 0.0432
_refine_ls_R_factor_gt 0.0419
_refine_ls_shift/su_max 0.002
_refine_ls_shift/su_mean 0.000
_refine_ls_structure_factor_coef Fsqd
_refine_ls_weighting_details 'w=1/[\s^2^(Fo^2^)+(0.0659P)^2^+2.1530P] where P=(Fo^2^+2Fc^2^)/3'
_refine_ls_weighting_scheme calc
_refine_ls_wR_factor_gt 0.1128
_refine_ls_wR_factor_ref 0.1158
_reflns_Friedel_coverage 0.000
_reflns_number_gt 3251
_reflns_number_total 3393
_reflns_threshold_expression 'I > 2\s(I)'
_cod_data_source_file ja9b00198_si_004.cif
_cod_data_source_block froga06
_cod_database_code 4128369
_shelx_shelxl_version_number 2018/3
_chemical_oxdiff_formula C19H19O2Br
_shelx_space_group_comment
;
The symmetry employed for this shelxl refinement is uniquely defined
by the following loop, which should always be used as a source of
symmetry information in preference to the above space-group names.
They are only intended as comments.
;
_shelx_estimated_absorpt_t_max 0.824
_shelx_estimated_absorpt_t_min 0.685
_reflns_odcompleteness_completeness 99.76
_reflns_odcompleteness_iscentric 1
_reflns_odcompleteness_theta 74.33
_olex2_refinement_description
;
1. Fixed Uiso
 At 1.2 times of:
  All C(H) groups, All C(H,H) groups
 At 1.5 times of:
  All C(H,H,H) groups
2.a Ternary CH refined with riding coordinates:
 C13(H13)
2.b Secondary CH2 refined with riding coordinates:
 C10(H10A,H10B), C11(H11A,H11B), C12(H12A,H12B)
2.c Aromatic/amide H refined with riding coordinates:
 C4(H4), C5(H5), C6(H6), C8(H8), C15(H15), C16(H16), C17(H17), C18(H18),
 C19(H19)
2.d Idealised Me refined as rotating group:
 C9(H9A,H9B,H9C)
;
_olex2_submission_original_sample_id froga06
_olex2_submission_special_instructions 'No special instructions were received'
_oxdiff_exptl_absorpt_empirical_details
;
Empirical correction (ABSPACK) includes:
- Absorption correction using spherical harmonics
- Frame scaling
;
_oxdiff_exptl_absorpt_empirical_full_max 1.473
_oxdiff_exptl_absorpt_empirical_full_min 0.758

loop_
_space_group_symop_operation_xyz
'x, y, z'
'-x+1/2, y+1/2, -z+1/2'
'-x, -y, -z'
'x-1/2, -y-1/2, z-1/2'

loop_
_atom_site_label
_atom_site_type_symbol
_atom_site_fract_x
_atom_site_fract_y
_atom_site_fract_z
_atom_site_U_iso_or_equiv
_atom_site_adp_type
_atom_site_occupancy
_atom_site_site_symmetry_order
_atom_site_calc_flag
_atom_site_refinement_flags_posn
Br1 Br 0.35071(4) 0.57418(2) 0.07960(3) 0.02580(13) Uani 1 1 d .
O1 O 0.2852(3) 0.50464(10) 0.62165(19) 0.0287(4) Uani 1 1 d .
O2 O 0.6491(2) 0.74604(9) 0.38433(17) 0.0210(4) Uani 1 1 d .
C1 C 0.4551(3) 0.68796(11) 0.2197(2) 0.0194(5) Uani 1 1 d .
C2 C 0.3655(3) 0.63462(11) 0.2278(2) 0.0200(5) Uani 1 1 d .
C3 C 0.2613(3) 0.61566(11) 0.3396(2) 0.0198(5) Uani 1 1 d .
C4 C 0.1070(3) 0.64765(12) 0.3541(3) 0.0247(5) Uani 1 1 d .
H4 H 0.070484 0.680341 0.294387 0.030 Uiso 1 1 calc R
C5 C 0.0085(3) 0.63073(12) 0.4573(3) 0.0254(5) Uani 1 1 d .
H5 H -0.095655 0.651566 0.465177 0.030 Uiso 1 1 calc R
C6 C 0.0630(4) 0.58280(12) 0.5501(3) 0.0238(5) Uani 1 1 d .
H6 H -0.003208 0.571948 0.619980 0.029 Uiso 1 1 calc R
C7 C 0.2181(3) 0.55152(12) 0.5360(2) 0.0219(5) Uani 1 1 d .
C8 C 0.3156(3) 0.56687(12) 0.4295(3) 0.0219(5) Uani 1 1 d .
H8 H 0.416664 0.544584 0.418542 0.026 Uiso 1 1 calc R
C9 C 0.1982(4) 0.49203(15) 0.7403(3) 0.0321(6) Uani 1 1 d .
H9A H 0.082389 0.477731 0.712524 0.048 Uiso 1 1 calc GR
H9B H 0.194069 0.530153 0.793304 0.048 Uiso 1 1 calc GR
H9C H 0.259840 0.459756 0.794467 0.048 Uiso 1 1 calc GR
C10 C 0.5549(3) 0.70813(12) 0.1042(2) 0.0211(5) Uani 1 1 d .
H10A H 0.498740 0.744391 0.057708 0.025 Uiso 1 1 calc R
H10B H 0.556997 0.673762 0.038806 0.025 Uiso 1 1 calc R
C11 C 0.7402(3) 0.72571(13) 0.1598(3) 0.0249(5) Uani 1 1 d .
H11A H 0.802951 0.687585 0.190161 0.030 Uiso 1 1 calc R
H11B H 0.798628 0.744760 0.087551 0.030 Uiso 1 1 calc R
C12 C 0.7411(3) 0.77195(13) 0.2781(3) 0.0241(5) Uani 1 1 d .
H12A H 0.859698 0.780963 0.314227 0.029 Uiso 1 1 calc R
H12B H 0.687354 0.811530 0.246043 0.029 Uiso 1 1 calc R
C13 C 0.4705(3) 0.73383(11) 0.3394(2) 0.0183(5) Uani 1 1 d .
H13 H 0.421245 0.712439 0.414863 0.022 Uiso 1 1 calc R
C14 C 0.3690(3) 0.79553(11) 0.3117(2) 0.0191(5) Uani 1 1 d .
C15 C 0.2306(3) 0.80012(12) 0.2098(3) 0.0222(5) Uani 1 1 d .
H15 H 0.201510 0.765472 0.153490 0.027 Uiso 1 1 calc R
C16 C 0.1354(4) 0.85601(13) 0.1916(3) 0.0257(5) Uani 1 1 d .
H16 H 0.043645 0.858545 0.123053 0.031 Uiso 1 1 calc R
C17 C 0.1770(4) 0.90803(13) 0.2754(3) 0.0276(5) Uani 1 1 d .
H17 H 0.112653 0.945242 0.263915 0.033 Uiso 1 1 calc R
C18 C 0.3155(4) 0.90403(12) 0.3764(3) 0.0264(5) Uani 1 1 d .
H18 H 0.344557 0.938840 0.432302 0.032 Uiso 1 1 calc R
C19 C 0.4110(3) 0.84812(12) 0.3946(3) 0.0227(5) Uani 1 1 d .
H19 H 0.503616 0.845869 0.462516 0.027 Uiso 1 1 calc R

loop_
_atom_site_aniso_label
_atom_site_aniso_U_11
_atom_site_aniso_U_22
_atom_site_aniso_U_33
_atom_site_aniso_U_23
_atom_site_aniso_U_13
_atom_site_aniso_U_12
Br1 0.0380(2) 0.02003(18) 0.01963(18) -0.00449(8) 0.00449(12) -0.00151(9)
O1 0.0326(10) 0.0342(10) 0.0206(9) 0.0090(8) 0.0082(7) 0.0030(8)
O2 0.0233(8) 0.0260(9) 0.0140(7) 0.0017(7) 0.0029(6) -0.0015(7)
C1 0.0247(11) 0.0192(11) 0.0145(11) -0.0005(8) 0.0032(9) 0.0031(9)
C2 0.0261(12) 0.0177(11) 0.0165(11) -0.0012(9) 0.0032(9) 0.0034(9)
C3 0.0241(11) 0.0171(11) 0.0184(11) -0.0023(9) 0.0035(9) -0.0017(9)
C4 0.0279(13) 0.0189(12) 0.0279(13) 0.0008(10) 0.0059(10) 0.0003(10)
C5 0.0252(12) 0.0206(12) 0.0315(13) -0.0039(10) 0.0082(10) 0.0003(10)
C6 0.0295(13) 0.0230(12) 0.0203(12) -0.0057(9) 0.0090(10) -0.0055(10)
C7 0.0283(12) 0.0202(12) 0.0173(11) -0.0010(9) 0.0030(9) -0.0033(10)
C8 0.0248(12) 0.0195(11) 0.0216(12) -0.0011(9) 0.0042(10) 0.0015(9)
C9 0.0405(16) 0.0387(16) 0.0178(12) 0.0053(11) 0.0065(11) -0.0043(12)
C10 0.0290(12) 0.0211(11) 0.0136(11) 0.0005(9) 0.0045(9) 0.0011(9)
C11 0.0268(12) 0.0296(13) 0.0196(12) 0.0013(10) 0.0079(9) 0.0007(10)
C12 0.0239(12) 0.0294(13) 0.0197(12) 0.0037(10) 0.0063(9) -0.0027(10)
C13 0.0217(11) 0.0194(11) 0.0146(10) -0.0006(9) 0.0052(8) -0.0021(9)
C14 0.0233(11) 0.0185(11) 0.0168(11) 0.0009(9) 0.0077(9) -0.0010(9)
C15 0.0283(12) 0.0208(11) 0.0182(11) -0.0017(9) 0.0064(9) -0.0012(9)
C16 0.0295(13) 0.0240(13) 0.0239(13) 0.0037(10) 0.0044(10) 0.0022(10)
C17 0.0358(14) 0.0202(12) 0.0285(13) 0.0017(10) 0.0113(11) 0.0045(11)
C18 0.0366(14) 0.0197(12) 0.0245(13) -0.0044(10) 0.0104(11) -0.0032(10)
C19 0.0268(12) 0.0232(12) 0.0192(11) -0.0007(9) 0.0076(9) -0.0025(10)

loop_
_atom_type_symbol
_atom_type_description
_atom_type_scat_dispersion_real
_atom_type_scat_dispersion_imag
_atom_type_scat_source
C C 0.0181 0.0091 'International Tables Vol C Tables 4.2.6.8 and 6.1.1.4'
H H 0.0000 0.0000 'International Tables Vol C Tables 4.2.6.8 and 6.1.1.4'
Br Br -0.6763 1.2805 'International Tables Vol C Tables 4.2.6.8 and 6.1.1.4'
O O 0.0492 0.0322 'International Tables Vol C Tables 4.2.6.8 and 6.1.1.4'

loop_
_geom_angle_atom_site_label_1
_geom_angle_atom_site_label_2
_geom_angle_atom_site_label_3
_geom_angle
C7 O1 C9 117.1(2)
C13 O2 C12 112.55(18)
C2 C1 C10 126.8(2)
C2 C1 C13 119.3(2)
C10 C1 C13 113.7(2)
C1 C2 Br1 120.15(18)
C1 C2 C3 126.9(2)
C3 C2 Br1 112.85(17)
C4 C3 C2 119.1(2)
C8 C3 C2 121.1(2)
C8 C3 C4 119.8(2)
C3 C4 H4 120.0
C5 C4 C3 119.9(2)
C5 C4 H4 120.0
C4 C5 H5 119.5
C4 C5 C6 120.9(2)
C6 C5 H5 119.5
C5 C6 H6 120.6
C7 C6 C5 118.9(2)
C7 C6 H6 120.6
O1 C7 C6 123.9(2)
O1 C7 C8 115.5(2)
C6 C7 C8 120.6(2)
C3 C8 C7 119.8(2)
C3 C8 H8 120.1
C7 C8 H8 120.1
O1 C9 H9A 109.5
O1 C9 H9B 109.5
O1 C9 H9C 109.5
H9A C9 H9B 109.5
H9A C9 H9C 109.5
H9B C9 H9C 109.5
C1 C10 H10A 109.7
C1 C10 H10B 109.7
C1 C10 C11 109.8(2)
H10A C10 H10B 108.2
C11 C10 H10A 109.7
C11 C10 H10B 109.7
C10 C11 H11A 109.4
C10 C11 H11B 109.4
H11A C11 H11B 108.0
C12 C11 C10 111.0(2)
C12 C11 H11A 109.4
C12 C11 H11B 109.4
O2 C12 C11 110.7(2)
O2 C12 H12A 109.5
O2 C12 H12B 109.5
C11 C12 H12A 109.5
C11 C12 H12B 109.5
H12A C12 H12B 108.1
O2 C13 C1 110.37(19)
O2 C13 H13 106.9
O2 C13 C14 111.48(19)
C1 C13 H13 106.9
C1 C13 C14 113.86(19)
C14 C13 H13 106.9
C15 C14 C13 122.1(2)
C15 C14 C19 118.8(2)
C19 C14 C13 119.1(2)
C14 C15 H15 119.7
C16 C15 C14 120.7(2)
C16 C15 H15 119.7
C15 C16 H16 119.9
C17 C16 C15 120.2(3)
C17 C16 H16 119.9
C16 C17 H17 120.3
C18 C17 C16 119.5(2)
C18 C17 H17 120.3
C17 C18 H18 119.8
C17 C18 C19 120.3(2)
C19 C18 H18 119.8
C14 C19 H19 119.7
C18 C19 C14 120.5(2)
C18 C19 H19 119.7

loop_
_geom_bond_atom_site_label_1
_geom_bond_atom_site_label_2
_geom_bond_distance
Br1 C2 1.930(2)
O1 C7 1.365(3)
O1 C9 1.435(3)
O2 C12 1.435(3)
O2 C13 1.433(3)
C1 C2 1.328(4)
C1 C10 1.503(3)
C1 C13 1.519(3)
C2 C3 1.488(3)
C3 C4 1.395(4)
C3 C8 1.393(4)
C4 H4 0.9300
C4 C5 1.382(4)
C5 H5 0.9300
C5 C6 1.396(4)
C6 H6 0.9300
C6 C7 1.393(4)
C7 C8 1.395(4)
C8 H8 0.9300
C9 H9A 0.9600
C9 H9B 0.9600
C9 H9C 0.9600
C10 H10A 0.9700
C10 H10B 0.9700
C10 C11 1.529(4)
C11 H11A 0.9700
C11 H11B 0.9700
C11 C12 1.518(4)
C12 H12A 0.9700
C12 H12B 0.9700
C13 H13 0.9800
C13 C14 1.529(3)
C14 C15 1.394(4)
C14 C19 1.394(3)
C15 H15 0.9300
C15 C16 1.391(4)
C16 H16 0.9300
C16 C17 1.389(4)
C17 H17 0.9300
C17 C18 1.388(4)
C18 H18 0.9300
C18 C19 1.393(4)
C19 H19 0.9300

loop_
_geom_torsion_atom_site_label_1
_geom_torsion_atom_site_label_2
_geom_torsion_atom_site_label_3
_geom_torsion_atom_site_label_4
_geom_torsion
Br1 C2 C3 C4 -106.1(2)
Br1 C2 C3 C8 74.1(3)
O1 C7 C8 C3 -177.7(2)
O2 C13 C14 C15 147.1(2)
O2 C13 C14 C19 -35.7(3)
C1 C2 C3 C4 70.4(3)
C1 C2 C3 C8 -109.4(3)
C1 C10 C11 C12 -50.5(3)
C1 C13 C14 C15 21.5(3)
C1 C13 C14 C19 -161.4(2)
C2 C1 C10 C11 -127.5(3)
C2 C1 C13 O2 124.1(2)
C2 C1 C13 C14 -109.7(3)
C2 C3 C4 C5 -180.0(2)
C2 C3 C8 C7 177.9(2)
C3 C4 C5 C6 1.5(4)
C4 C3 C8 C7 -1.9(4)
C4 C5 C6 C7 -0.8(4)
C5 C6 C7 O1 179.0(2)
C5 C6 C7 C8 -1.3(4)
C6 C7 C8 C3 2.7(4)
C8 C3 C4 C5 -0.2(4)
C9 O1 C7 C6 -6.6(4)
C9 O1 C7 C8 173.8(2)
C10 C1 C2 Br1 -1.2(4)
C10 C1 C2 C3 -177.5(2)
C10 C1 C13 O2 -53.0(3)
C10 C1 C13 C14 73.3(3)
C10 C11 C12 O2 56.7(3)
C12 O2 C13 C1 58.5(2)
C12 O2 C13 C14 -69.1(2)
C13 O2 C12 C11 -61.4(3)
C13 C1 C2 Br1 -177.84(17)
C13 C1 C2 C3 5.8(4)
C13 C1 C10 C11 49.3(3)
C13 C14 C15 C16 176.8(2)
C13 C14 C19 C18 -176.8(2)
C14 C15 C16 C17 -0.3(4)
C15 C14 C19 C18 0.5(4)
C15 C16 C17 C18 0.7(4)
C16 C17 C18 C19 -0.6(4)
C17 C18 C19 C14 0.0(4)
C19 C14 C15 C16 -0.4(3)
